data_7131128
loop_
_publ_author_name
'Mandal, Dipendu'
'Hussain, Zahid'
'Luo, Yong-An'
'Wu, Yile'
'Stephan, Douglas W.'

_publ_section_title
;
 Transient hydroboration and hydroalumination of activated azo-species:
 avenues to NBO and NAlO-heterobicycles.
;
_journal_issue 6
_journal_name_full 'Chemical communications (Cambridge, England)'
_journal_page_first 780
_journal_page_last 783
_journal_paper_doi 10.1039/d2cc06207k
_journal_volume 59
_journal_year 2023
_chemical_formula_moiety 'C34 H38 B2 N2 O4'
_chemical_formula_sum 'C34 H38 B2 N2 O4'
_chemical_formula_weight 560.28
_space_group_crystal_system monoclinic
_space_group_IT_number 14
_space_group_name_Hall '-P 2ybc'
_space_group_name_H-M_alt 'P 1 21/c 1'
_atom_sites_solution_hydrogens geom
_audit_creation_date 2022-11-02
_audit_creation_method
;
Olex2 1.5
(compiled 2022.04.07 svn.rca3783a0 for OlexSys, GUI svn.r6498)
;
_audit_update_record
;
2022-11-02 deposited with the CCDC.	2022-12-15 downloaded from the CCDC.
;
_cell_angle_alpha 90
_cell_angle_beta 94.7230(10)
_cell_angle_gamma 90
_cell_formula_units_Z 4
_cell_length_a 11.0260(3)
_cell_length_b 17.8532(5)
_cell_length_c 16.0548(4)
_cell_measurement_reflns_used 9848
_cell_measurement_temperature 150.00
_cell_measurement_theta_max 66.646
_cell_measurement_theta_min 3.709
_cell_volume 3149.65(15)
_computing_cell_refinement 'SAINT V8.40B (?, 2016)'
_computing_data_reduction 'SAINT V8.40B (?, 2016)'
_computing_molecular_graphics 'Olex2 1.5 (Dolomanov et al., 2009)'
_computing_publication_material 'Olex2 1.5 (Dolomanov et al., 2009)'
_computing_structure_refinement 'SHELXL 2018/3 (Sheldrick, 2015)'
_computing_structure_solution 'SHELXT 2018/2 (Sheldrick, 2018)'
_diffrn_ambient_temperature 150.00
_diffrn_measured_fraction_theta_full 0.998
_diffrn_measured_fraction_theta_max 0.998
_diffrn_measurement_device_type 'Bruker APEX-II CCD'
_diffrn_measurement_method '\f and \w scans'
_diffrn_radiation_type CuK\a
_diffrn_radiation_wavelength 1.54178
_diffrn_reflns_av_R_equivalents 0.0600
_diffrn_reflns_av_unetI/netI 0.0291
_diffrn_reflns_Laue_measured_fraction_full 0.998
_diffrn_reflns_Laue_measured_fraction_max 0.998
_diffrn_reflns_limit_h_max 13
_diffrn_reflns_limit_h_min -10
_diffrn_reflns_limit_k_max 21
_diffrn_reflns_limit_k_min -21
_diffrn_reflns_limit_l_max 19
_diffrn_reflns_limit_l_min -19
_diffrn_reflns_number 44286
_diffrn_reflns_point_group_measured_fraction_full 0.998
_diffrn_reflns_point_group_measured_fraction_max 0.998
_diffrn_reflns_theta_full 66.701
_diffrn_reflns_theta_max 66.701
_diffrn_reflns_theta_min 3.709
_diffrn_source_current 1.2
_diffrn_source_power 0.06
_diffrn_source_voltage 50.0
_diffrn_standards_number 0
_exptl_absorpt_coefficient_mu 0.600
_exptl_absorpt_correction_T_max 0.7528
_exptl_absorpt_correction_T_min 0.7095
_exptl_absorpt_correction_type multi-scan
_exptl_absorpt_process_details
;
SADABS-2016/2 (Bruker,2016/2) was used for absorption correction.
wR2(int) was 0.1061 before and 0.0628 after correction.
The Ratio of minimum to maximum transmission is 0.9425.
The \l/2 correction factor is Not present.
;
_exptl_crystal_colour colourless
_exptl_crystal_colour_primary colourless
_exptl_crystal_density_diffrn 1.182
_exptl_crystal_description block
_exptl_crystal_F_000 1192
_refine_diff_density_max 0.251
_refine_diff_density_min -0.227
_refine_diff_density_rms 0.037
_refine_ls_extinction_method none
_refine_ls_goodness_of_fit_ref 1.045
_refine_ls_hydrogen_treatment constr
_refine_ls_matrix_type full
_refine_ls_number_parameters 385
_refine_ls_number_reflns 5563
_refine_ls_number_restraints 0
_refine_ls_restrained_S_all 1.045
_refine_ls_R_factor_all 0.0435
_refine_ls_R_factor_gt 0.0352
_refine_ls_shift/su_max 0.001
_refine_ls_shift/su_mean 0.000
_refine_ls_structure_factor_coef Fsqd
_refine_ls_weighting_details 'w=1/[\s^2^(Fo^2^)+(0.0465P)^2^+0.6326P] where P=(Fo^2^+2Fc^2^)/3'
_refine_ls_weighting_scheme calc
_refine_ls_wR_factor_gt 0.0884
_refine_ls_wR_factor_ref 0.0938
_reflns_Friedel_coverage 0.000
_reflns_number_gt 4716
_reflns_number_total 5563
_reflns_threshold_expression 'I > 2\s(I)'
_cod_data_source_file d2cc06207k2.cif
_cod_data_source_block 2
_cod_depositor_comments 'Adding full bibliography for 7131121--7131128.cif.'
_cod_database_code 7131128
_shelx_shelxl_version_number 2018/3
_shelx_space_group_comment
;
The symmetry employed for this shelxl refinement is uniquely defined
by the following loop, which should always be used as a source of
symmetry information in preference to the above space-group names.
They are only intended as comments.
;
_olex2_refinement_description
;
1. Fixed Uiso
 At 1.2 times of:
  All C(H) groups
 At 1.5 times of:
  All C(H,H,H) groups
2.a Aromatic/amide H refined with riding coordinates:
 C00C(H00C), C00E(H00E), C00F(H00F), C00G(H00G), C00J(H00J), C00K(H00K),
 C00L(H00L), C00M(H00M), C00N(H00N), C00O(H00O), C00P(H00P), C00R(H00R),
 C00S(H00S), C00T(H00T), C00V(H00V), C00X(H00Y), C00Z(H00), C011(H011),
 C015(H015), C016(H016)
2.b Idealised Me refined as rotating group:
 C00Q(H00A,H00B,H00D), C00U(H00H,H00I,H00Q), C00W(H00U,H00W,H00X), C00Y(H00Z,H,
 HA), C010(H01A,H01B,H01C), C013(H01D,H01E,H01F)
;
_olex2_submission_special_instructions 'No special instructions were received'

loop_
_space_group_symop_operation_xyz
'x, y, z'
'-x, y+1/2, -z+1/2'
'-x, -y, -z'
'x, -y-1/2, z-1/2'

loop_
_atom_site_label
_atom_site_type_symbol
_atom_site_fract_x
_atom_site_fract_y
_atom_site_fract_z
_atom_site_U_iso_or_equiv
_atom_site_adp_type
_atom_site_occupancy
_atom_site_site_symmetry_order
_atom_site_calc_flag
_atom_site_refinement_flags_posn
_atom_site_refinement_flags_adp
_atom_site_refinement_flags_occupancy
_atom_site_disorder_assembly
_atom_site_disorder_group
O4 O 0.14458(7) 0.34360(5) 0.79130(5) 0.02247(19) Uani 1 1 d . . . . .
O1 O 0.43274(7) 0.40465(5) 0.64527(5) 0.02556(19) Uani 1 1 d . . . . .
O3 O 0.27209(7) 0.40909(5) 0.88573(5) 0.02556(19) Uani 1 1 d . . . . .
O2 O 0.32084(8) 0.32771(5) 0.55431(5) 0.0295(2) Uani 1 1 d . . . . .
N1 N 0.33174(8) 0.37343(6) 0.76230(6) 0.0216(2) Uani 1 1 d . . . . .
N2 N 0.28527(8) 0.33401(6) 0.68989(6) 0.0218(2) Uani 1 1 d . . . . .
C007 C 0.24594(10) 0.37604(7) 0.81387(7) 0.0207(2) Uani 1 1 d . . . . .
C008 C 0.34727(10) 0.35644(7) 0.62802(7) 0.0226(2) Uani 1 1 d . . . . .
C009 C 0.57090(10) 0.39017(7) 0.78204(8) 0.0236(3) Uani 1 1 d . . . . .
C00A C 0.05114(10) 0.33802(7) 0.63729(7) 0.0230(2) Uani 1 1 d . . . . .
C00B C 0.14813(10) 0.21548(7) 0.71987(7) 0.0231(2) Uani 1 1 d . . . . .
C00C C 0.24134(11) 0.16629(7) 0.70316(8) 0.0262(3) Uani 1 1 d . . . . .
H00C H 0.310761 0.185177 0.678761 0.031 Uiso 1 1 calc R U . . .
C00D C 0.41765(10) 0.51050(7) 0.75580(8) 0.0255(3) Uani 1 1 d . . . . .
C00E C 0.67487(11) 0.38735(7) 0.73782(9) 0.0294(3) Uani 1 1 d . . . . .
H00E H 0.670893 0.405821 0.682166 0.035 Uiso 1 1 calc R U . . .
C00F C 0.03608(11) 0.41556(7) 0.62989(8) 0.0279(3) Uani 1 1 d . . . . .
H00F H 0.088866 0.447533 0.663402 0.033 Uiso 1 1 calc R U . . .
C00G C 0.58188(11) 0.36337(8) 0.86390(9) 0.0300(3) Uani 1 1 d . . . . .
H00G H 0.512943 0.364678 0.895684 0.036 Uiso 1 1 calc R U . . .
C00H C 0.17584(11) 0.43403(8) 0.94026(8) 0.0272(3) Uani 1 1 d . . . . .
C00I C 0.39010(11) 0.34734(8) 0.48056(8) 0.0275(3) Uani 1 1 d . . . . .
C00J C 0.04735(11) 0.18470(8) 0.75529(9) 0.0319(3) Uani 1 1 d . . . . .
H00J H -0.018332 0.216464 0.766842 0.038 Uiso 1 1 calc R U . . .
C00K C 0.23523(12) 0.09033(8) 0.72132(8) 0.0311(3) Uani 1 1 d . . . . .
H00K H 0.300033 0.058071 0.709244 0.037 Uiso 1 1 calc R U . . .
C00L C -0.02734(12) 0.29356(8) 0.58601(9) 0.0335(3) Uani 1 1 d . . . . .
H00L H -0.019576 0.240604 0.588899 0.040 Uiso 1 1 calc R U . . .
C00M C 0.45602(12) 0.54573(8) 0.83102(9) 0.0340(3) Uani 1 1 d . . . . .
H00M H 0.502945 0.518167 0.872795 0.041 Uiso 1 1 calc R U . . .
C00N C -0.05343(13) 0.44729(8) 0.57520(9) 0.0350(3) Uani 1 1 d . . . . .
H00N H -0.061883 0.500188 0.572031 0.042 Uiso 1 1 calc R U . . .
C00O C 0.13549(13) 0.06168(8) 0.75676(9) 0.0344(3) Uani 1 1 d . . . . .
H00O H 0.131368 0.009799 0.769389 0.041 Uiso 1 1 calc R U . . .
C00P C 0.34834(13) 0.55340(9) 0.69668(10) 0.0381(3) Uani 1 1 d . . . . .
H00P H 0.320079 0.531077 0.644976 0.046 Uiso 1 1 calc R U . . .
C00Q C 0.11998(12) 0.36586(8) 0.97804(9) 0.0335(3) Uani 1 1 d . . . . .
H00A H 0.078263 0.335583 0.933526 0.050 Uiso 1 1 calc R U . . .
H00B H 0.061357 0.381894 1.017128 0.050 Uiso 1 1 calc R U . . .
H00D H 0.184162 0.335944 1.007941 0.050 Uiso 1 1 calc R U . . .
C00R C 0.69110(12) 0.33477(8) 0.90029(10) 0.0358(3) Uani 1 1 d . . . . .
H00R H 0.696272 0.317385 0.956392 0.043 Uiso 1 1 calc R U . . .
C00S C 0.04118(13) 0.10915(8) 0.77386(10) 0.0379(3) Uani 1 1 d . . . . .
H00S H -0.027828 0.089789 0.798376 0.045 Uiso 1 1 calc R U . . .
C00T C 0.79193(12) 0.33167(8) 0.85482(10) 0.0367(3) Uani 1 1 d . . . . .
H00T H 0.866331 0.311517 0.879182 0.044 Uiso 1 1 calc R U . . .
C00U C 0.52408(12) 0.33034(10) 0.50032(9) 0.0390(3) Uani 1 1 d . . . . .
H00H H 0.560067 0.367911 0.539424 0.059 Uiso 1 1 calc R U . . .
H00I H 0.565605 0.331631 0.448666 0.059 Uiso 1 1 calc R U . . .
H00Q H 0.533182 0.280506 0.525645 0.059 Uiso 1 1 calc R U . . .
C00V C 0.78394(12) 0.35813(8) 0.77345(10) 0.0363(3) Uani 1 1 d . . . . .
H00V H 0.853129 0.356309 0.741936 0.044 Uiso 1 1 calc R U . . .
C00W C 0.33370(14) 0.29429(9) 0.41474(9) 0.0401(3) Uani 1 1 d . . . . .
H00U H 0.346220 0.242502 0.433782 0.060 Uiso 1 1 calc R U . . .
H00W H 0.372085 0.301604 0.362421 0.060 Uiso 1 1 calc R U . . .
H00X H 0.246282 0.304426 0.405428 0.060 Uiso 1 1 calc R U . . .
C00X C -0.13023(14) 0.40176(9) 0.52535(10) 0.0423(4) Uani 1 1 d . . . . .
H00Y H -0.191746 0.423095 0.487730 0.051 Uiso 1 1 calc R U . . .
C00Y C 0.25040(14) 0.47949(10) 1.00576(9) 0.0424(4) Uani 1 1 d . . . . .
H00Z H 0.313434 0.447617 1.033980 0.064 Uiso 1 1 calc R U . . .
H H 0.197163 0.498694 1.046820 0.064 Uiso 1 1 calc R U . . .
HA H 0.288790 0.521552 0.978810 0.064 Uiso 1 1 calc R U . . .
C00Z C -0.11692(14) 0.32503(10) 0.53063(11) 0.0457(4) Uani 1 1 d . . . . .
H00 H -0.169228 0.293476 0.496237 0.055 Uiso 1 1 calc R U . . .
C010 C 0.08488(15) 0.48193(9) 0.88842(10) 0.0432(4) Uani 1 1 d . . . . .
H01A H 0.128320 0.519687 0.858027 0.065 Uiso 1 1 calc R U . . .
H01B H 0.030894 0.506918 0.925236 0.065 Uiso 1 1 calc R U . . .
H01C H 0.036533 0.450204 0.848460 0.065 Uiso 1 1 calc R U . . .
C011 C 0.42751(15) 0.61989(9) 0.84647(12) 0.0477(4) Uani 1 1 d . . . . .
H011 H 0.454516 0.642305 0.898385 0.057 Uiso 1 1 calc R U . . .
B2 B 0.15214(11) 0.30329(8) 0.70358(8) 0.0216(3) Uani 1 1 d . . . . .
C013 C 0.36596(15) 0.42832(9) 0.45714(10) 0.0431(4) Uani 1 1 d . . . . .
H01D H 0.278007 0.436626 0.448096 0.065 Uiso 1 1 calc R U . . .
H01E H 0.404306 0.439989 0.405747 0.065 Uiso 1 1 calc R U . . .
H01F H 0.399930 0.460832 0.502401 0.065 Uiso 1 1 calc R U . . .
B1 B 0.44503(12) 0.42347(8) 0.74069(8) 0.0230(3) Uani 1 1 d . . . . .
C015 C 0.31960(16) 0.62763(9) 0.71129(12) 0.0507(4) Uani 1 1 d . . . . .
H015 H 0.272380 0.655381 0.669830 0.061 Uiso 1 1 calc R U . . .
C016 C 0.35966(16) 0.66131(9) 0.78622(13) 0.0523(4) Uani 1 1 d . . . . .
H016 H 0.340852 0.712276 0.796260 0.063 Uiso 1 1 calc R U . . .

loop_
_atom_site_aniso_label
_atom_site_aniso_U_11
_atom_site_aniso_U_22
_atom_site_aniso_U_33
_atom_site_aniso_U_23
_atom_site_aniso_U_13
_atom_site_aniso_U_12
O4 0.0194(4) 0.0265(4) 0.0219(4) -0.0047(3) 0.0038(3) -0.0033(3)
O1 0.0237(4) 0.0314(5) 0.0219(4) -0.0025(3) 0.0041(3) -0.0075(3)
O3 0.0229(4) 0.0336(5) 0.0204(4) -0.0063(4) 0.0035(3) -0.0038(3)
O2 0.0288(4) 0.0388(5) 0.0215(4) -0.0074(4) 0.0064(3) -0.0094(4)
N1 0.0198(4) 0.0261(5) 0.0191(5) -0.0041(4) 0.0013(4) -0.0029(4)
N2 0.0213(5) 0.0245(5) 0.0199(5) -0.0054(4) 0.0031(4) -0.0027(4)
C007 0.0206(5) 0.0211(6) 0.0202(6) -0.0007(4) 0.0007(4) 0.0010(4)
C008 0.0206(5) 0.0246(6) 0.0226(6) -0.0026(5) 0.0024(4) 0.0000(5)
C009 0.0221(5) 0.0188(6) 0.0300(6) -0.0049(5) 0.0025(5) -0.0037(4)
C00A 0.0223(5) 0.0251(6) 0.0221(6) -0.0024(5) 0.0060(4) -0.0005(5)
C00B 0.0238(5) 0.0246(6) 0.0205(6) -0.0025(5) -0.0016(4) -0.0004(5)
C00C 0.0270(6) 0.0297(7) 0.0219(6) -0.0013(5) 0.0028(5) 0.0019(5)
C00D 0.0198(5) 0.0269(7) 0.0304(6) 0.0008(5) 0.0057(5) -0.0024(5)
C00E 0.0261(6) 0.0281(7) 0.0347(7) -0.0030(5) 0.0061(5) -0.0028(5)
C00F 0.0299(6) 0.0254(6) 0.0283(6) -0.0006(5) 0.0024(5) -0.0026(5)
C00G 0.0237(6) 0.0330(7) 0.0334(7) 0.0013(6) 0.0035(5) 0.0003(5)
C00H 0.0292(6) 0.0308(7) 0.0223(6) -0.0062(5) 0.0070(5) 0.0009(5)
C00I 0.0319(6) 0.0332(7) 0.0178(6) -0.0005(5) 0.0049(5) -0.0016(5)
C00J 0.0256(6) 0.0268(7) 0.0440(8) 0.0011(6) 0.0065(5) 0.0005(5)
C00K 0.0374(7) 0.0289(7) 0.0267(7) -0.0023(5) 0.0012(5) 0.0080(5)
C00L 0.0350(7) 0.0272(7) 0.0369(7) -0.0059(6) -0.0062(6) 0.0017(5)
C00M 0.0298(6) 0.0299(7) 0.0417(8) -0.0067(6) -0.0015(5) -0.0003(5)
C00N 0.0408(7) 0.0299(7) 0.0345(7) 0.0042(6) 0.0035(6) 0.0061(6)
C00O 0.0434(7) 0.0218(7) 0.0374(7) 0.0014(5) -0.0003(6) 0.0005(6)
C00P 0.0421(7) 0.0372(8) 0.0354(8) 0.0055(6) 0.0048(6) 0.0073(6)
C00Q 0.0336(7) 0.0406(8) 0.0274(7) -0.0029(6) 0.0093(5) -0.0038(6)
C00R 0.0323(7) 0.0340(8) 0.0400(8) 0.0062(6) -0.0036(6) 0.0003(6)
C00S 0.0335(7) 0.0291(7) 0.0519(9) 0.0060(6) 0.0090(6) -0.0052(6)
C00T 0.0229(6) 0.0289(7) 0.0569(9) 0.0006(6) -0.0048(6) 0.0020(5)
C00U 0.0325(7) 0.0559(10) 0.0297(7) -0.0045(6) 0.0091(5) 0.0053(6)
C00V 0.0226(6) 0.0334(8) 0.0541(9) -0.0046(6) 0.0096(6) -0.0004(5)
C00W 0.0501(8) 0.0473(9) 0.0230(7) -0.0081(6) 0.0038(6) -0.0077(7)
C00X 0.0414(8) 0.0454(9) 0.0377(8) 0.0024(7) -0.0107(6) 0.0108(7)
C00Y 0.0497(8) 0.0487(9) 0.0298(7) -0.0163(7) 0.0104(6) -0.0139(7)
C00Z 0.0445(8) 0.0431(9) 0.0457(9) -0.0093(7) -0.0196(7) 0.0015(7)
C010 0.0524(9) 0.0411(9) 0.0365(8) -0.0039(7) 0.0064(6) 0.0187(7)
C011 0.0474(8) 0.0347(8) 0.0611(11) -0.0169(8) 0.0059(8) -0.0015(7)
B2 0.0203(6) 0.0239(7) 0.0214(6) -0.0040(5) 0.0058(5) -0.0023(5)
C013 0.0564(9) 0.0379(9) 0.0343(8) 0.0043(6) -0.0010(7) 0.0023(7)
B1 0.0217(6) 0.0268(7) 0.0207(6) -0.0013(5) 0.0027(5) -0.0048(5)
C015 0.0579(10) 0.0371(9) 0.0581(11) 0.0149(8) 0.0119(8) 0.0155(7)
C016 0.0579(10) 0.0260(8) 0.0754(13) -0.0012(8) 0.0198(9) 0.0065(7)

loop_
_atom_type_symbol
_atom_type_description
_atom_type_scat_dispersion_real
_atom_type_scat_dispersion_imag
_atom_type_scat_source
C C 0.0181 0.0091 'International Tables Vol C Tables 4.2.6.8 and 6.1.1.4'
H H 0.0000 0.0000 'International Tables Vol C Tables 4.2.6.8 and 6.1.1.4'
B B 0.0090 0.0039 'International Tables Vol C Tables 4.2.6.8 and 6.1.1.4'
N N 0.0311 0.0180 'International Tables Vol C Tables 4.2.6.8 and 6.1.1.4'
O O 0.0492 0.0322 'International Tables Vol C Tables 4.2.6.8 and 6.1.1.4'

loop_
_geom_angle_atom_site_label_1
_geom_angle_atom_site_label_2
_geom_angle_atom_site_label_3
_geom_angle
_geom_angle_site_symmetry_1
_geom_angle_site_symmetry_3
_geom_angle_publ_flag
C007 O4 B2 110.26(9) . . ?
C008 O1 B1 110.90(9) . . ?
C007 O3 C00H 122.33(9) . . ?
C008 O2 C00I 122.33(9) . . ?
N2 N1 B1 109.62(9) . . ?
C007 N1 N2 107.77(9) . . ?
C007 N1 B1 137.47(10) . . ?
N1 N2 B2 109.35(9) . . ?
C008 N2 N1 107.04(9) . . ?
C008 N2 B2 138.52(10) . . ?
O4 C007 O3 125.21(10) . . ?
O4 C007 N1 117.59(10) . . ?
O3 C007 N1 117.15(10) . . ?
O1 C008 O2 124.31(11) . . ?
O1 C008 N2 117.24(11) . . ?
O2 C008 N2 118.43(11) . . ?
C00E C009 B1 121.42(11) . . ?
C00G C009 C00E 117.06(11) . . ?
C00G C009 B1 121.51(11) . . ?
C00F C00A B2 120.75(11) . . ?
C00L C00A C00F 116.78(12) . . ?
C00L C00A B2 122.45(11) . . ?
C00C C00B C00J 116.91(12) . . ?
C00C C00B B2 123.93(11) . . ?
C00J C00B B2 119.14(11) . . ?
C00B C00C H00C 119.2 . . ?
C00K C00C C00B 121.67(12) . . ?
C00K C00C H00C 119.2 . . ?
C00M C00D C00P 116.78(13) . . ?
C00M C00D B1 121.30(12) . . ?
C00P C00D B1 121.82(12) . . ?
C009 C00E H00E 119.3 . . ?
C00V C00E C009 121.49(13) . . ?
C00V C00E H00E 119.3 . . ?
C00A C00F H00F 118.9 . . ?
C00N C00F C00A 122.11(12) . . ?
C00N C00F H00F 118.9 . . ?
C009 C00G H00G 119.1 . . ?
C00R C00G C009 121.77(12) . . ?
C00R C00G H00G 119.1 . . ?
O3 C00H C00Q 109.05(10) . . ?
O3 C00H C00Y 101.23(10) . . ?
O3 C00H C010 108.41(10) . . ?
C00Q C00H C00Y 111.59(11) . . ?
C00Q C00H C010 113.68(12) . . ?
C010 C00H C00Y 112.07(13) . . ?
O2 C00I C00U 109.77(10) . . ?
O2 C00I C00W 101.42(10) . . ?
O2 C00I C013 109.18(11) . . ?
C00W C00I C00U 110.98(12) . . ?
C013 C00I C00U 113.08(12) . . ?
C013 C00I C00W 111.77(12) . . ?
C00B C00J H00J 119.2 . . ?
C00S C00J C00B 121.61(12) . . ?
C00S C00J H00J 119.2 . . ?
C00C C00K H00K 119.9 . . ?
C00O C00K C00C 120.20(12) . . ?
C00O C00K H00K 119.9 . . ?
C00A C00L H00L 119.3 . . ?
C00Z C00L C00A 121.41(13) . . ?
C00Z C00L H00L 119.3 . . ?
C00D C00M H00M 119.1 . . ?
C011 C00M C00D 121.84(14) . . ?
C011 C00M H00M 119.1 . . ?
C00F C00N H00N 120.1 . . ?
C00X C00N C00F 119.80(14) . . ?
C00X C00N H00N 120.1 . . ?
C00K C00O H00O 120.3 . . ?
C00K C00O C00S 119.48(13) . . ?
C00S C00O H00O 120.3 . . ?
C00D C00P H00P 119.0 . . ?
C015 C00P C00D 121.92(15) . . ?
C015 C00P H00P 119.0 . . ?
C00H C00Q H00A 109.5 . . ?
C00H C00Q H00B 109.5 . . ?
C00H C00Q H00D 109.5 . . ?
H00A C00Q H00B 109.5 . . ?
H00A C00Q H00D 109.5 . . ?
H00B C00Q H00D 109.5 . . ?
C00G C00R H00R 120.0 . . ?
C00T C00R C00G 119.97(14) . . ?
C00T C00R H00R 120.0 . . ?
C00J C00S C00O 120.13(13) . . ?
C00J C00S H00S 119.9 . . ?
C00O C00S H00S 119.9 . . ?
C00R C00T H00T 120.2 . . ?
C00R C00T C00V 119.58(12) . . ?
C00V C00T H00T 120.2 . . ?
C00I C00U H00H 109.5 . . ?
C00I C00U H00I 109.5 . . ?
C00I C00U H00Q 109.5 . . ?
H00H C00U H00I 109.5 . . ?
H00H C00U H00Q 109.5 . . ?
H00I C00U H00Q 109.5 . . ?
C00E C00V H00V 119.9 . . ?
C00T C00V C00E 120.12(13) . . ?
C00T C00V H00V 119.9 . . ?
C00I C00W H00U 109.5 . . ?
C00I C00W H00W 109.5 . . ?
C00I C00W H00X 109.5 . . ?
H00U C00W H00W 109.5 . . ?
H00U C00W H00X 109.5 . . ?
H00W C00W H00X 109.5 . . ?
C00N C00X H00Y 120.3 . . ?
C00Z C00X C00N 119.46(13) . . ?
C00Z C00X H00Y 120.3 . . ?
C00H C00Y H00Z 109.5 . . ?
C00H C00Y H 109.5 . . ?
C00H C00Y HA 109.5 . . ?
H00Z C00Y H 109.5 . . ?
H00Z C00Y HA 109.5 . . ?
H C00Y HA 109.5 . . ?
C00L C00Z H00 119.8 . . ?
C00X C00Z C00L 120.43(14) . . ?
C00X C00Z H00 119.8 . . ?
C00H C010 H01A 109.5 . . ?
C00H C010 H01B 109.5 . . ?
C00H C010 H01C 109.5 . . ?
H01A C010 H01B 109.5 . . ?
H01A C010 H01C 109.5 . . ?
H01B C010 H01C 109.5 . . ?
C00M C011 H011 120.0 . . ?
C016 C011 C00M 120.07(16) . . ?
C016 C011 H011 120.0 . . ?
O4 B2 N2 94.72(8) . . ?
O4 B2 C00A 109.22(9) . . ?
O4 B2 C00B 107.23(10) . . ?
N2 B2 C00A 111.84(10) . . ?
C00B B2 N2 113.51(10) . . ?
C00B B2 C00A 117.64(10) . . ?
C00I C013 H01D 109.5 . . ?
C00I C013 H01E 109.5 . . ?
C00I C013 H01F 109.5 . . ?
H01D C013 H01E 109.5 . . ?
H01D C013 H01F 109.5 . . ?
H01E C013 H01F 109.5 . . ?
O1 B1 N1 94.95(8) . . ?
O1 B1 C009 109.17(10) . . ?
O1 B1 C00D 110.73(10) . . ?
N1 B1 C009 111.64(10) . . ?
N1 B1 C00D 110.39(10) . . ?
C009 B1 C00D 117.63(10) . . ?
C00P C015 H015 120.0 . . ?
C016 C015 C00P 120.06(16) . . ?
C016 C015 H015 120.0 . . ?
C011 C016 H016 120.3 . . ?
C015 C016 C011 119.33(15) . . ?
C015 C016 H016 120.3 . . ?

loop_
_geom_bond_atom_site_label_1
_geom_bond_atom_site_label_2
_geom_bond_distance
_geom_bond_site_symmetry_2
_geom_bond_publ_flag
O4 C007 1.2841(14) . ?
O4 B2 1.5898(15) . ?
O1 C008 1.2895(15) . ?
O1 B1 1.5633(15) . ?
O3 C007 1.3067(14) . ?
O3 C00H 1.4980(14) . ?
O2 C008 1.3007(15) . ?
O2 C00I 1.5024(14) . ?
N1 N2 1.4182(13) . ?
N1 C007 1.3084(15) . ?
N1 B1 1.5969(16) . ?
N2 C008 1.3137(16) . ?
N2 B2 1.5991(15) . ?
C009 C00E 1.3982(17) . ?
C009 C00G 1.3946(19) . ?
C009 B1 1.6026(17) . ?
C00A C00F 1.3980(18) . ?
C00A C00L 1.3927(18) . ?
C00A B2 1.6007(18) . ?
C00B C00C 1.3946(17) . ?
C00B C00J 1.4015(18) . ?
C00B B2 1.5905(18) . ?
C00C H00C 0.9500 . ?
C00C C00K 1.3899(19) . ?
C00D C00M 1.3959(19) . ?
C00D C00P 1.3971(19) . ?
C00D B1 1.6050(19) . ?
C00E H00E 0.9500 . ?
C00E C00V 1.3901(19) . ?
C00F H00F 0.9500 . ?
C00F C00N 1.3869(19) . ?
C00G H00G 0.9500 . ?
C00G C00R 1.3916(19) . ?
C00H C00Q 1.5134(19) . ?
C00H C00Y 1.5158(18) . ?
C00H C010 1.5141(19) . ?
C00I C00U 1.5159(18) . ?
C00I C00W 1.5139(18) . ?
C00I C013 1.512(2) . ?
C00J H00J 0.9500 . ?
C00J C00S 1.384(2) . ?
C00K H00K 0.9500 . ?
C00K C00O 1.378(2) . ?
C00L H00L 0.9500 . ?
C00L C00Z 1.392(2) . ?
C00M H00M 0.9500 . ?
C00M C011 1.388(2) . ?
C00N H00N 0.9500 . ?
C00N C00X 1.381(2) . ?
C00O H00O 0.9500 . ?
C00O C00S 1.386(2) . ?
C00P H00P 0.9500 . ?
C00P C015 1.387(2) . ?
C00Q H00A 0.9800 . ?
C00Q H00B 0.9800 . ?
C00Q H00D 0.9800 . ?
C00R H00R 0.9500 . ?
C00R C00T 1.380(2) . ?
C00S H00S 0.9500 . ?
C00T H00T 0.9500 . ?
C00T C00V 1.385(2) . ?
C00U H00H 0.9800 . ?
C00U H00I 0.9800 . ?
C00U H00Q 0.9800 . ?
C00V H00V 0.9500 . ?
C00W H00U 0.9800 . ?
C00W H00W 0.9800 . ?
C00W H00X 0.9800 . ?
C00X H00Y 0.9500 . ?
C00X C00Z 1.379(2) . ?
C00Y H00Z 0.9800 . ?
C00Y H 0.9800 . ?
C00Y HA 0.9800 . ?
C00Z H00 0.9500 . ?
C010 H01A 0.9800 . ?
C010 H01B 0.9800 . ?
C010 H01C 0.9800 . ?
C011 H011 0.9500 . ?
C011 C016 1.387(3) . ?
C013 H01D 0.9800 . ?
C013 H01E 0.9800 . ?
C013 H01F 0.9800 . ?
C015 H015 0.9500 . ?
C015 C016 1.384(3) . ?
C016 H016 0.9500 . ?

loop_
_geom_torsion_atom_site_label_1
_geom_torsion_atom_site_label_2
_geom_torsion_atom_site_label_3
_geom_torsion_atom_site_label_4
_geom_torsion
_geom_torsion_site_symmetry_1
_geom_torsion_site_symmetry_2
_geom_torsion_site_symmetry_3
_geom_torsion_site_symmetry_4
_geom_torsion_publ_flag
N1 N2 C008 O1 1.45(14) . . . . ?
N1 N2 C008 O2 179.92(10) . . . . ?
N1 N2 B2 O4 5.33(11) . . . . ?
N1 N2 B2 C00A 118.22(10) . . . . ?
N1 N2 B2 C00B -105.78(11) . . . . ?
N2 N1 C007 O4 1.19(15) . . . . ?
N2 N1 C007 O3 178.65(10) . . . . ?
N2 N1 B1 O1 4.68(11) . . . . ?
N2 N1 B1 C009 -108.21(11) . . . . ?
N2 N1 B1 C00D 118.96(10) . . . . ?
C007 O4 B2 N2 -4.73(11) . . . . ?
C007 O4 B2 C00A -119.83(10) . . . . ?
C007 O4 B2 C00B 111.67(10) . . . . ?
C007 O3 C00H C00Q 71.65(14) . . . . ?
C007 O3 C00H C00Y -170.61(12) . . . . ?
C007 O3 C00H C010 -52.59(16) . . . . ?
C007 N1 N2 C008 155.20(10) . . . . ?
C007 N1 N2 B2 -4.53(13) . . . . ?
C007 N1 B1 O1 -145.54(13) . . . . ?
C007 N1 B1 C009 101.57(16) . . . . ?
C007 N1 B1 C00D -31.25(19) . . . . ?
C008 O1 B1 N1 -3.91(12) . . . . ?
C008 O1 B1 C009 111.04(11) . . . . ?
C008 O1 B1 C00D -117.92(11) . . . . ?
C008 O2 C00I C00U 56.93(16) . . . . ?
C008 O2 C00I C00W 174.37(12) . . . . ?
C008 O2 C00I C013 -67.54(15) . . . . ?
C008 N2 B2 O4 -144.68(14) . . . . ?
C008 N2 B2 C00A -31.8(2) . . . . ?
C008 N2 B2 C00B 104.22(16) . . . . ?
C009 C00E C00V C00T -0.7(2) . . . . ?
C009 C00G C00R C00T -0.7(2) . . . . ?
C00A C00F C00N C00X -0.7(2) . . . . ?
C00A C00L C00Z C00X -0.1(3) . . . . ?
C00B C00C C00K C00O -0.04(19) . . . . ?
C00B C00J C00S C00O -0.6(2) . . . . ?
C00C C00B C00J C00S 0.8(2) . . . . ?
C00C C00B B2 O4 -118.92(12) . . . . ?
C00C C00B B2 N2 -15.69(16) . . . . ?
C00C C00B B2 C00A 117.60(13) . . . . ?
C00C C00K C00O C00S 0.2(2) . . . . ?
C00D C00M C011 C016 -0.3(2) . . . . ?
C00D C00P C015 C016 -0.1(2) . . . . ?
C00E C009 C00G C00R -0.2(2) . . . . ?
C00E C009 B1 O1 34.03(15) . . . . ?
C00E C009 B1 N1 137.70(11) . . . . ?
C00E C009 B1 C00D -93.20(14) . . . . ?
C00F C00A C00L C00Z -0.5(2) . . . . ?
C00F C00A B2 O4 46.77(14) . . . . ?
C00F C00A B2 N2 -56.73(14) . . . . ?
C00F C00A B2 C00B 169.24(11) . . . . ?
C00F C00N C00X C00Z 0.0(2) . . . . ?
C00G C009 C00E C00V 0.90(19) . . . . ?
C00G C009 B1 O1 -146.56(11) . . . . ?
C00G C009 B1 N1 -42.89(16) . . . . ?
C00G C009 B1 C00D 86.21(15) . . . . ?
C00G C00R C00T C00V 0.9(2) . . . . ?
C00H O3 C007 O4 -19.40(18) . . . . ?
C00H O3 C007 N1 163.36(11) . . . . ?
C00I O2 C008 O1 1.02(18) . . . . ?
C00I O2 C008 N2 -177.33(11) . . . . ?
C00J C00B C00C C00K -0.47(18) . . . . ?
C00J C00B B2 O4 59.18(14) . . . . ?
C00J C00B B2 N2 162.41(11) . . . . ?
C00J C00B B2 C00A -64.29(15) . . . . ?
C00K C00O C00S C00J 0.1(2) . . . . ?
C00L C00A C00F C00N 0.87(19) . . . . ?
C00L C00A B2 O4 -131.66(12) . . . . ?
C00L C00A B2 N2 124.83(13) . . . . ?
C00L C00A B2 C00B -9.20(17) . . . . ?
C00M C00D C00P C015 0.6(2) . . . . ?
C00M C00D B1 O1 -161.15(11) . . . . ?
C00M C00D B1 N1 95.01(13) . . . . ?
C00M C00D B1 C009 -34.68(16) . . . . ?
C00M C011 C016 C015 0.8(3) . . . . ?
C00N C00X C00Z C00L 0.4(3) . . . . ?
C00P C00D C00M C011 -0.3(2) . . . . ?
C00P C00D B1 O1 22.75(15) . . . . ?
C00P C00D B1 N1 -81.09(14) . . . . ?
C00P C00D B1 C009 149.22(12) . . . . ?
C00P C015 C016 C011 -0.6(3) . . . . ?
C00R C00T C00V C00E -0.2(2) . . . . ?
B2 O4 C007 O3 -174.49(11) . . . . ?
B2 O4 C007 N1 2.73(14) . . . . ?
B2 N2 C008 O1 151.89(13) . . . . ?
B2 N2 C008 O2 -29.6(2) . . . . ?
B2 C00A C00F C00N -177.65(12) . . . . ?
B2 C00A C00L C00Z 178.02(13) . . . . ?
B2 C00B C00C C00K 177.67(12) . . . . ?
B2 C00B C00J C00S -177.43(13) . . . . ?
B1 O1 C008 O2 -176.40(11) . . . . ?
B1 O1 C008 N2 1.97(15) . . . . ?
B1 N1 N2 C008 -4.15(12) . . . . ?
B1 N1 N2 B2 -163.89(10) . . . . ?
B1 N1 C007 O4 151.76(13) . . . . ?
B1 N1 C007 O3 -30.8(2) . . . . ?
B1 C009 C00E C00V -179.67(12) . . . . ?
B1 C009 C00G C00R -179.65(12) . . . . ?
B1 C00D C00M C011 -176.63(13) . . . . ?
B1 C00D C00P C015 176.82(13) . . . . ?
